data_2238479
loop_
_publ_author_name
'Hachu\/la, Barbara'
'Polasz, Anna'
'Dzida, Marzena'
'Nowak, Maria'
'Kusz, Joachim'

_publ_section_title
;
 Levulinic acid
;
_journal_coeditor_code FF2114
_journal_issue 9
_journal_name_full 'Acta Crystallographica Section E'
_journal_page_first o1406
_journal_paper_doi 10.1107/S1600536813021090
_journal_volume 69
_journal_year 2013
_chemical_formula_iupac 'C5 H8 O3'
_chemical_formula_moiety 'C5 H8 O3'
_chemical_formula_sum 'C5 H8 O3'
_chemical_formula_weight 116.11
_chemical_melting_point_gt 303
_chemical_melting_point_lt 306
_chemical_name_common 'Levulinic acid'
_chemical_name_systematic
;
4-Oxopentanoic acid
;
_space_group_IT_number 14
_symmetry_cell_setting monoclinic
_symmetry_space_group_name_Hall '-P 2ybc'
_symmetry_space_group_name_H-M 'P 1 21/c 1'
_atom_sites_solution_hydrogens geom
_atom_sites_solution_primary direct
_atom_sites_solution_secondary difmap
_audit_creation_method SHELXL-97
_cell_angle_alpha 90.00
_cell_angle_beta 99.112(3)
_cell_angle_gamma 90.00
_cell_formula_units_Z 4
_cell_length_a 4.8761(2)
_cell_length_b 12.1025(4)
_cell_length_c 9.8220(3)
_cell_measurement_reflns_used 6623
_cell_measurement_temperature 100.0(10)
_cell_measurement_theta_max 34.5069
_cell_measurement_theta_min 3.3704
_cell_volume 572.31(4)
_computing_cell_refinement
;
CrysAlis RED (Oxford Diffraction, 2006)
;
_computing_data_collection
;
CrysAlis CCD (Oxford Diffraction, 2006)
;
_computing_data_reduction
;
CrysAlis RED (Oxford Diffraction, 2006)
;
_computing_molecular_graphics
;
<i>Mercury</i> (Macrae <i>et al.</i>, 2006)
;
_computing_publication_material '<i>publCIF</i> (Westrip, 2010)'
_computing_structure_refinement 'SHELXL97 (Sheldrick, 2008)'
_computing_structure_solution 'SHELXS97 (Sheldrick, 2008)'
_diffrn_ambient_temperature 100.0(10)
_diffrn_detector_area_resol_mean 16.0328
_diffrn_measured_fraction_theta_full 0.996
_diffrn_measured_fraction_theta_max 0.996
_diffrn_measurement_device_type
;
Oxford Diffraction Xcalibur diffractometer with a Sapphire3 detector
;
_diffrn_measurement_method '\w scan'
_diffrn_radiation_monochromator graphite
_diffrn_radiation_source 'fine-focus sealed tube'
_diffrn_radiation_type MoK\a
_diffrn_radiation_wavelength 0.71073
_diffrn_reflns_av_R_equivalents 0.0339
_diffrn_reflns_av_sigmaI/netI 0.0157
_diffrn_reflns_limit_h_max 4
_diffrn_reflns_limit_h_min -5
_diffrn_reflns_limit_k_max 14
_diffrn_reflns_limit_k_min -14
_diffrn_reflns_limit_l_max 11
_diffrn_reflns_limit_l_min -11
_diffrn_reflns_number 7178
_diffrn_reflns_theta_full 25.06
_diffrn_reflns_theta_max 25.06
_diffrn_reflns_theta_min 3.37
_exptl_absorpt_coefficient_mu 0.112
_exptl_absorpt_correction_T_max 1.00000
_exptl_absorpt_correction_T_min 0.58528
_exptl_absorpt_correction_type multi-scan
_exptl_absorpt_process_details
;
(CrysAlis RED; Oxford Diffraction, 2006)
;
_exptl_crystal_colour colourless
_exptl_crystal_density_diffrn 1.348
_exptl_crystal_density_method 'not measured'
_exptl_crystal_description polyhedron
_exptl_crystal_F_000 248
_exptl_crystal_size_max 0.44
_exptl_crystal_size_mid 0.21
_exptl_crystal_size_min 0.16
_refine_diff_density_max 0.232
_refine_diff_density_min -0.242
_refine_ls_extinction_method none
_refine_ls_goodness_of_fit_ref 1.058
_refine_ls_hydrogen_treatment mixed
_refine_ls_matrix_type full
_refine_ls_number_parameters 77
_refine_ls_number_reflns 1013
_refine_ls_number_restraints 0
_refine_ls_restrained_S_all 1.058
_refine_ls_R_factor_all 0.0447
_refine_ls_R_factor_gt 0.0400
_refine_ls_shift/su_max 0.000
_refine_ls_shift/su_mean 0.000
_refine_ls_structure_factor_coef Fsqd
_refine_ls_weighting_details 'calc w=1/[\s^2^(Fo^2^)+(0.0797P)^2^+0.1280P] where P=(Fo^2^+2Fc^2^)/3'
_refine_ls_weighting_scheme calc
_refine_ls_wR_factor_gt 0.1103
_refine_ls_wR_factor_ref 0.1136
_reflns_number_gt 902
_reflns_number_total 1013
_reflns_threshold_expression I>2sigma(I)
_cod_data_source_file ff2114.cif
_cod_data_source_block I
_cod_original_cell_volume 572.31(3)
_cod_original_sg_symbol_H-M 'P 21/c'
_cod_database_code 2238479
_cod_database_fobs_code 2238479

loop_
_symmetry_equiv_pos_as_xyz
'x, y, z'
'-x, y+1/2, -z+1/2'
'-x, -y, -z'
'x, -y-1/2, z-1/2'

loop_
_atom_site_type_symbol
_atom_site_label
_atom_site_fract_x
_atom_site_fract_y
_atom_site_fract_z
_atom_site_U_iso_or_equiv
_atom_site_adp_type
_atom_site_calc_flag
_atom_site_refinement_flags
_atom_site_occupancy
_atom_site_symmetry_multiplicity
O O1 0.4194(2) 0.16988(8) 1.05179(10) 0.0186(3) Uani d . 1 1
O O2 0.3930(2) 0.35384(9) 1.06449(12) 0.0286(4) Uani d . 1 1
O O3 1.0589(2) 0.31839(8) 0.73324(10) 0.0197(3) Uani d . 1 1
C C1 0.4836(3) 0.27238(11) 1.01688(14) 0.0159(4) Uani d . 1 1
C C2 0.6782(3) 0.27359(12) 0.91177(14) 0.0164(4) Uani d . 1 1
H H2A 0.5932 0.2323 0.8288 0.020 Uiso calc R 1 1
H H2B 0.8537 0.2361 0.9505 0.020 Uiso calc R 1 1
C C3 0.7411(3) 0.39098(12) 0.87113(14) 0.0170(4) Uani d . 1 1
H H3A 0.5641 0.4276 0.8328 0.020 Uiso calc R 1 1
H H3B 0.8221 0.4319 0.9552 0.020 Uiso calc R 1 1
C C4 0.9364(3) 0.39950(11) 0.76733(13) 0.0163(4) Uani d . 1 1
C C5 0.9722(3) 0.51213(13) 0.70857(16) 0.0242(4) Uani d . 1 1
H H5A 1.1394 0.5130 0.6648 0.036 Uiso calc R 1 1
H H5B 0.9909 0.5671 0.7827 0.036 Uiso calc R 1 1
H H5C 0.8097 0.5299 0.6398 0.036 Uiso calc R 1 1
H H1 0.311(4) 0.1766(16) 1.108(2) 0.036 Uiso d . 1 1

loop_
_atom_site_aniso_label
_atom_site_aniso_U_11
_atom_site_aniso_U_22
_atom_site_aniso_U_33
_atom_site_aniso_U_12
_atom_site_aniso_U_13
_atom_site_aniso_U_23
O1 0.0253(6) 0.0186(6) 0.0137(5) -0.0011(4) 0.0093(4) 0.0006(4)
O2 0.0435(7) 0.0204(6) 0.0275(7) 0.0010(5) 0.0231(5) -0.0016(5)
O3 0.0240(6) 0.0218(6) 0.0148(5) 0.0025(4) 0.0072(4) 0.0001(4)
C1 0.0200(7) 0.0187(7) 0.0088(7) -0.0002(6) 0.0020(5) 0.0003(5)
C2 0.0202(7) 0.0187(8) 0.0112(7) 0.0017(5) 0.0050(5) -0.0009(5)
C3 0.0218(7) 0.0183(8) 0.0118(7) -0.0002(5) 0.0060(6) -0.0015(5)
C4 0.0183(7) 0.0207(8) 0.0092(7) 0.0000(5) 0.0001(5) -0.0016(6)
C5 0.0334(8) 0.0224(8) 0.0195(8) 0.0008(6) 0.0125(6) 0.0036(6)

loop_
_atom_type_symbol
_atom_type_description
_atom_type_scat_dispersion_real
_atom_type_scat_dispersion_imag
_atom_type_scat_source
C C 0.0033 0.0016 'International Tables Vol C Tables 4.2.6.8 and 6.1.1.4'
H H 0.0000 0.0000 'International Tables Vol C Tables 4.2.6.8 and 6.1.1.4'
O O 0.0106 0.0060 'International Tables Vol C Tables 4.2.6.8 and 6.1.1.4'

loop_
_geom_angle_atom_site_label_1
_geom_angle_atom_site_label_2
_geom_angle_atom_site_label_3
_geom_angle
C1 O1 H1 106.3(14)
O2 C1 O1 123.01(13)
O2 C1 C2 124.51(13)
O1 C1 C2 112.48(12)
C1 C2 C3 111.32(12)
C1 C2 H2A 109.4
C3 C2 H2A 109.4
C1 C2 H2B 109.4
C3 C2 H2B 109.4
H2A C2 H2B 108.0
C4 C3 C2 114.68(12)
C4 C3 H3A 108.6
C2 C3 H3A 108.6
C4 C3 H3B 108.6
C2 C3 H3B 108.6
H3A C3 H3B 107.6
O3 C4 C5 122.14(13)
O3 C4 C3 121.30(12)
C5 C4 C3 116.57(12)
C4 C5 H5A 109.5
C4 C5 H5B 109.5
H5A C5 H5B 109.5
C4 C5 H5C 109.5
H5A C5 H5C 109.5
H5B C5 H5C 109.5

loop_
_geom_bond_atom_site_label_1
_geom_bond_atom_site_label_2
_geom_bond_distance
O1 C1 1.3373(17)
O1 H1 0.83(2)
O2 C1 1.2044(17)
O3 C4 1.2231(17)
C1 C2 1.5092(19)
C2 C3 1.520(2)
C2 H2A 0.9900
C2 H2B 0.9900
C3 C4 1.5050(19)
C3 H3A 0.9900
C3 H3B 0.9900
C4 C5 1.501(2)
C5 H5A 0.9800
C5 H5B 0.9800
C5 H5C 0.9800

loop_
_geom_hbond_atom_site_label_D
_geom_hbond_atom_site_label_H
_geom_hbond_atom_site_label_A
_geom_hbond_site_symmetry_A
_geom_hbond_distance_DH
_geom_hbond_distance_HA
_geom_hbond_distance_DA
_geom_hbond_angle_DHA
O1 H1 O3 4_466 0.83(2) 1.87(2) 2.6977(13) 176(2)

loop_
_geom_torsion_atom_site_label_1
_geom_torsion_atom_site_label_2
_geom_torsion_atom_site_label_3
_geom_torsion_atom_site_label_4
_geom_torsion
O2 C1 C2 C3 -1.2(2)
O1 C1 C2 C3 178.42(10)
C1 C2 C3 C4 179.46(11)
C2 C3 C4 O3 -8.66(18)
C2 C3 C4 C5 171.36(11)
